data_7712144
loop_
_publ_author_name
'Meng, Lingyi'
'Deng, Yi-Fei'
'Holmes, Stephen M.'
'Zhang, Yuan-Zhu'

_publ_section_title
;
 Thermo- and photo-induced electron transfer in a series of
 [Fe<sub>2</sub>Co<sub>2</sub>] capsules.
;
_journal_issue 6
_journal_name_full 'Dalton transactions (Cambridge, England : 2003)'
_journal_page_first 1616
_journal_page_last 1622
_journal_paper_doi 10.1039/d2dt03328c
_journal_volume 52
_journal_year 2023
_chemical_formula_moiety 'C106 H128 B2 Co2 Fe2 N30, 2(Cl O4), 5(C2 H3 N)'
_chemical_formula_sum 'C116 H143 B2 Cl2 Co2 Fe2 N35 O8'
_chemical_formula_weight 2477.73
_space_group_crystal_system triclinic
_space_group_IT_number 2
_space_group_name_Hall '-P 1'
_space_group_name_H-M_alt 'P -1'
_atom_sites_solution_hydrogens geom
_atom_sites_solution_primary dual
_audit_creation_date 2020-06-30
_audit_creation_method
;
Olex2 1.2
(compiled 2018.05.29 svn.r3508 for OlexSys, GUI svn.r5506)
;
_audit_update_record
;
2020-07-06 deposited with the CCDC.	2022-12-26 downloaded from the CCDC.
;
_cell_angle_alpha 73.466(2)
_cell_angle_beta 74.402(2)
_cell_angle_gamma 70.073(2)
_cell_formula_units_Z 1
_cell_length_a 14.0286(7)
_cell_length_b 15.5718(8)
_cell_length_c 16.0029(8)
_cell_measurement_reflns_used 9889
_cell_measurement_temperature 100(2)
_cell_measurement_theta_max 26.491
_cell_measurement_theta_min 2.585
_cell_volume 3092.8(3)
_computing_cell_refinement 'SAINT V8.38A (?, 2016)'
_computing_data_reduction 'SAINT V8.38A (?, 2016)'
_computing_molecular_graphics 'Olex2 (Dolomanov et al., 2009)'
_computing_publication_material 'Olex2 (Dolomanov et al., 2009)'
_computing_structure_refinement 'ShelXL (Sheldrick, 2015)'
_computing_structure_solution 'ShelXT (Sheldrick, 2015)'
_diffrn_ambient_temperature 99.72
_diffrn_measured_fraction_theta_full 0.997
_diffrn_measured_fraction_theta_max 0.991
_diffrn_measurement_device_type 'Bruker APEX-II CCD'
_diffrn_measurement_method '\f and \w scans'
_diffrn_radiation_type MoK\a
_diffrn_radiation_wavelength 0.71073
_diffrn_reflns_av_R_equivalents 0.0631
_diffrn_reflns_av_unetI/netI 0.0779
_diffrn_reflns_Laue_measured_fraction_full 0.997
_diffrn_reflns_Laue_measured_fraction_max 0.991
_diffrn_reflns_limit_h_max 16
_diffrn_reflns_limit_h_min -17
_diffrn_reflns_limit_k_max 19
_diffrn_reflns_limit_k_min -19
_diffrn_reflns_limit_l_max 20
_diffrn_reflns_limit_l_min -20
_diffrn_reflns_number 32824
_diffrn_reflns_point_group_measured_fraction_full 0.997
_diffrn_reflns_point_group_measured_fraction_max 0.991
_diffrn_reflns_theta_full 25.242
_diffrn_reflns_theta_max 26.490
_diffrn_reflns_theta_min 2.262
_diffrn_standards_number 0
_exptl_absorpt_coefficient_mu 0.606
_exptl_absorpt_correction_T_max 0.7454
_exptl_absorpt_correction_T_min 0.5573
_exptl_absorpt_correction_type multi-scan
_exptl_absorpt_process_details
'SADABS-2016/2 (Bruker,2016/2) was used for absorption correction. wR2(int) was 0.1174 before and 0.0775 after correction. The Ratio of minimum to maximum transmission is 0.7477. The \l/2 correction factor is Not present.'
_exptl_crystal_colour 'dull reddish green'
_exptl_crystal_colour_lustre dull
_exptl_crystal_colour_modifier reddish
_exptl_crystal_colour_primary green
_exptl_crystal_density_diffrn 1.330
_exptl_crystal_description plate
_exptl_crystal_F_000 1298
_exptl_crystal_size_max 0.4
_exptl_crystal_size_mid 0.3
_exptl_crystal_size_min 0.1
_refine_diff_density_max 1.899
_refine_diff_density_min -0.873
_refine_diff_density_rms 0.116
_refine_ls_extinction_method none
_refine_ls_goodness_of_fit_ref 1.040
_refine_ls_hydrogen_treatment constr
_refine_ls_matrix_type full
_refine_ls_number_parameters 752
_refine_ls_number_reflns 12701
_refine_ls_number_restraints 67
_refine_ls_restrained_S_all 1.051
_refine_ls_R_factor_all 0.1093
_refine_ls_R_factor_gt 0.0820
_refine_ls_shift/su_max 0.001
_refine_ls_shift/su_mean 0.000
_refine_ls_structure_factor_coef Fsqd
_refine_ls_weighting_details 'w=1/[\s^2^(Fo^2^)+(0.1006P)^2^+11.2463P] where P=(Fo^2^+2Fc^2^)/3'
_refine_ls_weighting_scheme calc
_refine_ls_wR_factor_gt 0.2146
_refine_ls_wR_factor_ref 0.2349
_reflns_Friedel_coverage 0.000
_reflns_number_gt 9247
_reflns_number_total 12701
_reflns_threshold_expression 'I > 2\s(I)'
_cod_data_source_file d2dt03328c2.cif
_cod_data_source_block 1
_cod_depositor_comments 'Adding full bibliography for 7712143--7712148.cif.'
_cod_database_code 7712144
_shelx_shelxl_version_number 2014/7
_shelx_space_group_comment
;
The symmetry employed for this shelxl refinement is uniquely defined
by the following loop, which should always be used as a source of
symmetry information in preference to the above space-group names.
They are only intended as comments.
;
_shelx_estimated_absorpt_t_max 0.942
_shelx_estimated_absorpt_t_min 0.794
_olex2_refinement_description
;
1. Fixed Uiso
 At 1.2 times of:
  All B(H) groups, All C(H) groups, All C(H,H) groups
 At 1.5 times of:
  All C(H,H,H) groups
2. Restrained distances
 C57A_$1-N17A
 1.2 with sigma of 0.02
 C57A_$1-C56A_$1
 1.5 with sigma of 0.02
 C58B-C59
 1.5 with sigma of 0.02
 N18-C59
 1.2 with sigma of 0.02
 C59-C58A
 1.5 with sigma of 0.02
 C36-C35
 1.5 with sigma of 0.02
 C36-C37
 1.5 with sigma of 0.02
3. Uiso/Uaniso restraints and constraints
C31 \\sim C32 \\sim C33 \\sim C34 \\sim C35 \\sim C36 \\sim C37 \\sim C39 \\sim
C38 \\sim C40 \\sim C41: within 2A with sigma of 0.01 and sigma for terminal
atoms of 0.02
4. Others
 Fixed Sof: N17A(0.5) C57A(0.5) C56A(0.5) H56a(0.5) H56b(0.5) H56c(0.5)
 C58B(0.5) H58a(0.5) H58b(0.5) H58c(0.5) C58A(0.5) H58d(0.5) H58e(0.5) H58f(0.5)
5.a Ternary CH refined with riding coordinates:
 B1(H1)
5.b Secondary CH2 refined with riding coordinates:
 C40(H40a,H40b), C41(H41a,H41b), C31(H31a,H31b), C39(H39a,H39b), C38(H38a,
 H38b), C33(H33a,H33b), C36(H36a,H36b), C34(H34a,H34b), C35(H35a,H35b),
 C32(H32a,H32b), C37(H37a,H37b)
5.c Aromatic/amide H refined with riding coordinates:
 C22(H22), C29(H29), C46(H46), C52(H52), C26(H26), C16(H16), C53(H53),
 C19(H19), C6(H6), C49(H49), C28(H28), C20(H20), C43(H43), C44(H44), C11(H11),
 C42(H42), C30(H30)
5.d Idealised Me refined as rotating group:
 C14(H14a,H14b,H14c), C4(H4a,H4b,H4c), C9(H9a,H9b,H9c), C8(H8a,H8b,H8c),
 C18(H18a,H18b,H18c), C24(H24a,H24b,H24c), C51(H51a,H51b,H51c), C13(H13a,H13b,
 H13c), C54(H54a,H54b,H54c), C56A(H56a,H56b,H56c), C58B(H58a,H58b,H58c),
 C58A(H58d,H58e,H58f)
;
_olex2_submission_special_instructions 'No special instructions were received'

loop_
_space_group_symop_operation_xyz
'x, y, z'
'-x, -y, -z'

loop_
_atom_site_label
_atom_site_type_symbol
_atom_site_fract_x
_atom_site_fract_y
_atom_site_fract_z
_atom_site_U_iso_or_equiv
_atom_site_adp_type
_atom_site_occupancy
_atom_site_site_symmetry_order
_atom_site_calc_flag
_atom_site_refinement_flags_posn
_atom_site_refinement_flags_adp
_atom_site_refinement_flags_occupancy
_atom_site_disorder_assembly
_atom_site_disorder_group
Co1 Co 0.51716(5) 0.65551(4) 0.60842(4) 0.02517(17) Uani 1 1 d . . . . .
Fe1 Fe 0.36226(5) 0.38673(5) 0.71039(4) 0.02668(18) Uani 1 1 d . . . . .
Cl1 Cl 0.26345(11) 0.12442(9) 0.29751(8) 0.0384(3) Uani 1 1 d . . . . .
N9 N 0.3224(3) 0.2980(3) 0.8970(2) 0.0306(9) Uani 1 1 d . . . . .
N10 N 0.5525(3) 0.7811(3) 0.5405(3) 0.0305(9) Uani 1 1 d . . . . .
N4 N 0.4892(3) 0.2843(3) 0.7380(3) 0.0314(9) Uani 1 1 d . . . . .
N11 N 0.3812(3) 0.7356(3) 0.5637(2) 0.0293(9) Uani 1 1 d . . . . .
O4 O 0.2357(4) 0.2245(3) 0.2753(3) 0.0511(11) Uani 1 1 d . . . . .
O2 O 0.2162(3) 0.0912(3) 0.2495(3) 0.0478(10) Uani 1 1 d . . . . .
N8 N 0.3198(3) 0.3835(3) 0.8411(3) 0.0283(8) Uani 1 1 d . . . . .
N1 N 0.4631(3) 0.5435(3) 0.6662(3) 0.0290(9) Uani 1 1 d . . . . .
N15 N 0.3451(3) 0.4073(3) 0.3441(3) 0.0353(10) Uani 1 1 d . . . . .
N5 N 0.4773(3) 0.2081(3) 0.8047(3) 0.0354(10) Uani 1 1 d . . . . .
N2 N 0.4277(3) 0.3849(3) 0.5116(3) 0.0295(9) Uani 1 1 d . . . . .
N14 N 0.5191(3) 0.3007(3) 0.2716(3) 0.0346(10) Uani 1 1 d . . . . .
N6 N 0.2854(3) 0.2910(3) 0.7271(3) 0.0336(9) Uani 1 1 d . . . . .
N7 N 0.3016(4) 0.2143(3) 0.7965(3) 0.0390(10) Uani 1 1 d . . . . .
C22 C 0.5073(4) 0.9156(3) 0.4249(3) 0.0351(11) Uani 1 1 d . . . . .
H22 H 0.4594 0.9541 0.3877 0.042 Uiso 1 1 calc R . . . .
C17 C 0.2804(4) 0.3089(4) 0.9812(3) 0.0329(11) Uani 1 1 d . . . . .
C47 C 0.3423(4) 0.3839(3) 0.2693(3) 0.0322(11) Uani 1 1 d . . . . .
O1 O 0.2272(5) 0.0950(3) 0.3914(3) 0.0704(15) Uani 1 1 d . . . . .
C29 C 0.2923(4) 0.7123(4) 0.5845(3) 0.0340(11) Uani 1 1 d . . . . .
H29 H 0.2881 0.6558 0.6262 0.041 Uiso 1 1 calc R . . . .
C23 C 0.4862(4) 0.8379(3) 0.4872(3) 0.0302(10) Uani 1 1 d . . . . .
C1 C 0.4276(4) 0.4819(3) 0.6861(3) 0.0264(9) Uani 1 1 d . . . . .
C25 C 0.3875(4) 0.8150(3) 0.5039(3) 0.0299(10) Uani 1 1 d . . . . .
O3 O 0.3730(4) 0.0872(4) 0.2764(4) 0.0712(14) Uani 1 1 d . . . . .
C14 C 0.2655(4) 0.5502(4) 0.8573(3) 0.0367(11) Uani 1 1 d . . . . .
H14A H 0.3335 0.5605 0.8317 0.055 Uiso 1 1 calc GR . . . .
H14B H 0.2318 0.5831 0.9061 0.055 Uiso 1 1 calc GR . . . .
H14C H 0.2230 0.5739 0.8116 0.055 Uiso 1 1 calc GR . . . .
N3 N 0.1680(3) 0.5487(3) 0.6736(3) 0.0444(12) Uani 1 1 d . . . . .
C46 C 0.2544(4) 0.4185(4) 0.2332(4) 0.0384(12) Uani 1 1 d . . . . .
H46 H 0.2542 0.4014 0.1808 0.046 Uiso 1 1 calc R . . . .
C50 C 0.5452(4) 0.2316(4) 0.1209(4) 0.0410(13) Uani 1 1 d . . . . .
C15 C 0.2782(4) 0.4482(3) 0.8918(3) 0.0279(10) Uani 1 1 d . . . . .
C52 C 0.6263(5) 0.2134(4) 0.1634(4) 0.0442(14) Uani 1 1 d . . . . .
H52 H 0.6931 0.1769 0.1407 0.053 Uiso 1 1 calc R . . . .
C5 C 0.5913(4) 0.2672(4) 0.7042(3) 0.0340(11) Uani 1 1 d . . . . .
C7 C 0.5698(4) 0.1441(4) 0.8108(3) 0.0402(13) Uani 1 1 d . . . . .
C2 C 0.4033(4) 0.3863(3) 0.5863(3) 0.0274(10) Uani 1 1 d . . . . .
N13 N 0.0707(4) 0.5053(4) 0.1608(4) 0.0535(13) Uani 1 1 d . . . . .
C26 C 0.3052(4) 0.8726(4) 0.4627(3) 0.0358(11) Uani 1 1 d . . . . .
H26 H 0.3116 0.9280 0.4200 0.043 Uiso 1 1 calc R . . . .
C48 C 0.4398(4) 0.3221(3) 0.2301(3) 0.0337(11) Uani 1 1 d . . . . .
C16 C 0.2525(4) 0.4029(4) 0.9802(3) 0.0334(11) Uani 1 1 d . . . . .
H16 H 0.2217 0.4315 1.0298 0.040 Uiso 1 1 calc R . . . .
C10 C 0.2205(4) 0.2806(4) 0.6855(3) 0.0407(13) Uani 1 1 d . . . . .
C53 C 0.6116(4) 0.2473(3) 0.2377(4) 0.0416(13) Uani 1 1 d . . . . .
H53 H 0.6684 0.2327 0.2660 0.050 Uiso 1 1 calc R . . . .
C21 C 0.5973(4) 0.9364(4) 0.4173(3) 0.0358(11) Uani 1 1 d . . . . .
C3 C 0.2396(4) 0.4873(4) 0.6872(3) 0.0323(11) Uani 1 1 d . . . . .
C4 C 0.6374(4) 0.3360(4) 0.6337(3) 0.0378(12) Uani 1 1 d . . . . .
H4A H 0.6019 0.3568 0.5833 0.057 Uiso 1 1 calc GR . . . .
H4B H 0.7109 0.3063 0.6139 0.057 Uiso 1 1 calc GR . . . .
H4C H 0.6296 0.3899 0.6576 0.057 Uiso 1 1 calc GR . . . .
C19 C 0.6395(4) 0.8022(4) 0.5347(3) 0.0373(12) Uani 1 1 d . . . . .
H19 H 0.6859 0.7634 0.5731 0.045 Uiso 1 1 calc R . . . .
C27 C 0.2145(4) 0.8484(4) 0.4844(3) 0.0380(12) Uani 1 1 d . . . . .
C6 C 0.6428(4) 0.1800(4) 0.7481(3) 0.0411(13) Uani 1 1 d . . . . .
H6 H 0.7151 0.1505 0.7369 0.049 Uiso 1 1 calc R . . . .
C49 C 0.4506(4) 0.2883(3) 0.1562(3) 0.0372(12) Uani 1 1 d . . . . .
H49 H 0.3927 0.3039 0.1290 0.045 Uiso 1 1 calc R . . . .
C9 C 0.1843(4) 0.3485(5) 0.6050(4) 0.0436(14) Uani 1 1 d . . . . .
H9A H 0.1614 0.4122 0.6151 0.065 Uiso 1 1 calc GR . . . .
H9B H 0.1266 0.3343 0.5937 0.065 Uiso 1 1 calc GR . . . .
H9C H 0.2411 0.3433 0.5536 0.065 Uiso 1 1 calc GR . . . .
C28 C 0.2071(4) 0.7673(4) 0.5474(4) 0.0393(12) Uani 1 1 d . . . . .
H28 H 0.1448 0.7500 0.5646 0.047 Uiso 1 1 calc R . . . .
C8 C 0.5833(5) 0.0515(4) 0.8754(4) 0.0501(15) Uani 1 1 d . . . . .
H8A H 0.5556 0.0618 0.9360 0.075 Uiso 1 1 calc GR . . . .
H8B H 0.6569 0.0173 0.8697 0.075 Uiso 1 1 calc GR . . . .
H8C H 0.5461 0.0151 0.8626 0.075 Uiso 1 1 calc GR . . . .
C20 C 0.6634(4) 0.8790(4) 0.4744(4) 0.0406(12) Uani 1 1 d . . . . .
H20 H 0.7254 0.8923 0.4721 0.049 Uiso 1 1 calc R . . . .
C12 C 0.2466(5) 0.1575(4) 0.7971(4) 0.0463(15) Uani 1 1 d . . . . .
C18 C 0.2654(4) 0.2288(4) 1.0568(3) 0.0409(13) Uani 1 1 d . . . . .
H18A H 0.2229 0.1976 1.0436 0.061 Uiso 1 1 calc GR . . . .
H18B H 0.2308 0.2523 1.1112 0.061 Uiso 1 1 calc GR . . . .
H18C H 0.3328 0.1842 1.0651 0.061 Uiso 1 1 calc GR . . . .
N12 N 0.0452(4) 0.8920(4) 0.4519(4) 0.0601(15) Uani 1 1 d . . . . .
C43 C 0.2605(4) 0.4657(4) 0.3823(4) 0.0451(14) Uani 1 1 d . . . . .
H43 H 0.2624 0.4828 0.4342 0.054 Uiso 1 1 calc R . . . .
C40 C -0.0035(5) 0.6252(5) 0.0434(5) 0.0549(15) Uani 1 1 d . U . . .
H40A H -0.0639 0.6513 0.0137 0.066 Uiso 1 1 calc R . . . .
H40B H 0.0573 0.5973 0.0010 0.066 Uiso 1 1 calc R . . . .
C44 C 0.1703(5) 0.5019(4) 0.3482(4) 0.0544(17) Uani 1 1 d . . . . .
H44 H 0.1115 0.5431 0.3766 0.065 Uiso 1 1 calc R . . . .
C24 C 0.6224(5) 1.0197(4) 0.3501(4) 0.0480(14) Uani 1 1 d . . . . .
H24A H 0.6623 1.0005 0.2946 0.072 Uiso 1 1 calc GR . . . .
H24B H 0.6630 1.0446 0.3733 0.072 Uiso 1 1 calc GR . . . .
H24C H 0.5581 1.0681 0.3388 0.072 Uiso 1 1 calc GR . . . .
C45 C 0.1665(4) 0.4779(4) 0.2728(4) 0.0488(15) Uani 1 1 d . . . . .
C51 C 0.5568(5) 0.1902(5) 0.0437(5) 0.0577(17) Uani 1 1 d . . . . .
H51A H 0.6290 0.1767 0.0126 0.087 Uiso 1 1 calc GR . . . .
H51B H 0.5125 0.2347 0.0029 0.087 Uiso 1 1 calc GR . . . .
H51C H 0.5366 0.1322 0.0651 0.087 Uiso 1 1 calc GR . . . .
C11 C 0.1954(5) 0.1973(5) 0.7276(4) 0.0533(17) Uani 1 1 d . . . . .
H11 H 0.1513 0.1729 0.7112 0.064 Uiso 1 1 calc R . . . .
B1 B 0.3685(5) 0.2091(4) 0.8595(4) 0.0376(13) Uani 1 1 d . . . . .
H1 H 0.3711 0.1520 0.9084 0.045 Uiso 1 1 calc R . . . .
C41 C -0.0237(5) 0.5518(5) 0.1240(5) 0.0589(17) Uani 1 1 d . U . . .
H41A H -0.0799 0.5807 0.1689 0.071 Uiso 1 1 calc R . . . .
H41B H -0.0455 0.5054 0.1079 0.071 Uiso 1 1 calc R . . . .
C42 C 0.0724(5) 0.5163(5) 0.2335(5) 0.0595(18) Uani 1 1 d . . . . .
H42 H 0.0108 0.5508 0.2657 0.071 Uiso 1 1 calc R . . . .
C13 C 0.2485(7) 0.0678(5) 0.8651(4) 0.067(2) Uani 1 1 d . . . . .
H13A H 0.3192 0.0260 0.8603 0.101 Uiso 1 1 calc GR . . . .
H13B H 0.2031 0.0376 0.8547 0.101 Uiso 1 1 calc GR . . . .
H13C H 0.2243 0.0813 0.9247 0.101 Uiso 1 1 calc GR . . . .
C30 C 0.1276(5) 0.9106(4) 0.4383(4) 0.0502(15) Uani 1 1 d . . . . .
H30 H 0.1362 0.9663 0.3972 0.060 Uiso 1 1 calc R . . . .
C31 C -0.0319(6) 0.9588(7) 0.3968(7) 0.089(3) Uani 1 1 d . U . . .
H31A H -0.0986 0.9804 0.4364 0.107 Uiso 1 1 calc R . . . .
H31B H -0.0075 1.0141 0.3642 0.107 Uiso 1 1 calc R . . . .
N16 N 0.8587(7) 0.1731(9) 0.2350(6) 0.124(4) Uani 1 1 d . . . . .
C55 C 0.9150(8) 0.2127(10) 0.2327(6) 0.107(5) Uani 1 1 d . . . . .
C39 C 0.0167(8) 0.7037(6) 0.0710(7) 0.090(2) Uani 1 1 d . U . . .
H39A H -0.0414 0.7243 0.1189 0.108 Uiso 1 1 calc R . . . .
H39B H 0.0797 0.6758 0.0973 0.108 Uiso 1 1 calc R . . . .
C54 C 0.9876(7) 0.2670(8) 0.2256(6) 0.111(4) Uani 1 1 d . . . . .
H54A H 1.0176 0.2864 0.1629 0.167 Uiso 1 1 calc GR . . . .
H54B H 1.0429 0.2277 0.2582 0.167 Uiso 1 1 calc GR . . . .
H54C H 0.9500 0.3224 0.2509 0.167 Uiso 1 1 calc GR . . . .
C38 C 0.0291(9) 0.7834(6) 0.0071(8) 0.100(3) Uani 1 1 d . U . . .
H38A H -0.0351 0.8122 -0.0173 0.119 Uiso 1 1 calc R . . . .
H38B H 0.0850 0.7620 -0.0419 0.119 Uiso 1 1 calc R . . . .
C33 C 0.0390(8) 0.8780(10) 0.2642(8) 0.126(3) Uani 1 1 d . U . . .
H33A H 0.0195 0.8330 0.2438 0.152 Uiso 1 1 calc R . . . .
H33B H 0.1020 0.8437 0.2897 0.152 Uiso 1 1 calc R . . . .
C36 C 0.1385(9) 0.8356(8) 0.0718(8) 0.112(3) Uani 1 1 d D U . . .
H36A H 0.2032 0.8179 0.0285 0.135 Uiso 1 1 calc R . . . .
H36B H 0.1357 0.7805 0.1210 0.135 Uiso 1 1 calc R . . . .
C34 C 0.0626(9) 0.9555(10) 0.1844(9) 0.123(3) Uani 1 1 d . U . . .
H34A H -0.0021 0.9939 0.1631 0.148 Uiso 1 1 calc R . . . .
H34B H 0.0890 0.9966 0.2038 0.148 Uiso 1 1 calc R . . . .
C35 C 0.1404(9) 0.9174(8) 0.1093(8) 0.107(3) Uani 1 1 d D U . . .
H35A H 0.2085 0.8981 0.1267 0.128 Uiso 1 1 calc R . . . .
H35B H 0.1407 0.9712 0.0583 0.128 Uiso 1 1 calc R . . . .
C32 C -0.0472(7) 0.9172(9) 0.3350(8) 0.114(3) Uani 1 1 d . U . . .
H32A H -0.1013 0.9646 0.3040 0.137 Uiso 1 1 calc R . . . .
H32B H -0.0770 0.8657 0.3702 0.137 Uiso 1 1 calc R . . . .
C37 C 0.0531(10) 0.8602(8) 0.0299(8) 0.116(3) Uani 1 1 d D U . . .
H37A H 0.0645 0.9069 -0.0256 0.139 Uiso 1 1 calc R . . . .
H37B H -0.0090 0.8916 0.0690 0.139 Uiso 1 1 calc R . . . .
N17A N 0.4849(11) 0.4968(11) -0.0186(9) 0.075(4) Uiso 0.5 1 d D . P A 2
C57A C 0.5558(12) 0.4590(10) -0.0401(9) 0.065(4) Uiso 0.5 1 d D . P . .
C56A C 0.5752(18) 0.4150(16) -0.1138(13) 0.110(7) Uiso 0.5 1 d D . P A .
H56A H 0.5284 0.3764 -0.1009 0.165 Uiso 0.5 1 calc GR . P . .
H56B H 0.6469 0.3756 -0.1225 0.165 Uiso 0.5 1 calc GR . P . .
H56C H 0.5635 0.4632 -0.1678 0.165 Uiso 0.5 1 calc GR . P . .
N18 N 0.0521(13) 0.2963(11) 0.4270(12) 0.193(6) Uiso 1 1 d D . . . .
C58B C -0.0436(14) 0.4237(11) 0.4664(12) 0.077(4) Uiso 0.5 1 d D . P B 2
H58A H -0.0002 0.4480 0.4870 0.115 Uiso 0.5 1 calc GR . P B 2
H58B H -0.1162 0.4488 0.4930 0.115 Uiso 0.5 1 calc GR . P B 2
H58C H -0.0348 0.4426 0.4016 0.115 Uiso 0.5 1 calc GR . P B 2
C59 C -0.0145(18) 0.3250(14) 0.4919(15) 0.226(10) Uiso 1 1 d D . . . .
C58A C -0.064(2) 0.3071(18) 0.5811(15) 0.124(8) Uiso 0.5 1 d D . P B 1
H58D H -0.0859 0.2507 0.5940 0.186 Uiso 0.5 1 calc GR . P B 1
H58E H -0.1238 0.3604 0.5924 0.186 Uiso 0.5 1 calc GR . P B 1
H58F H -0.0152 0.2977 0.6194 0.186 Uiso 0.5 1 calc GR . P B 1

loop_
_atom_site_aniso_label
_atom_site_aniso_U_11
_atom_site_aniso_U_22
_atom_site_aniso_U_33
_atom_site_aniso_U_23
_atom_site_aniso_U_13
_atom_site_aniso_U_12
Co1 0.0247(3) 0.0256(3) 0.0210(3) -0.0032(2) 0.0022(2) -0.0085(2)
Fe1 0.0277(4) 0.0300(4) 0.0194(3) -0.0053(3) -0.0012(3) -0.0071(3)
Cl1 0.0462(7) 0.0308(6) 0.0332(6) 0.0022(5) -0.0114(6) -0.0093(5)
N9 0.034(2) 0.032(2) 0.0180(19) -0.0040(16) 0.0032(16) -0.0071(17)
N10 0.034(2) 0.035(2) 0.0187(19) -0.0002(16) -0.0019(16) -0.0116(18)
N4 0.035(2) 0.030(2) 0.0201(19) -0.0030(16) 0.0024(17) -0.0059(17)
N11 0.028(2) 0.033(2) 0.0197(19) -0.0003(16) -0.0020(16) -0.0064(17)
O4 0.070(3) 0.030(2) 0.046(2) -0.0050(17) -0.003(2) -0.0123(19)
O2 0.055(3) 0.046(2) 0.046(2) -0.0108(18) -0.015(2) -0.0147(19)
N8 0.029(2) 0.029(2) 0.0211(19) -0.0013(15) -0.0011(16) -0.0062(16)
N1 0.0229(19) 0.035(2) 0.027(2) -0.0105(17) -0.0011(16) -0.0046(17)
N15 0.031(2) 0.029(2) 0.035(2) -0.0033(18) 0.0095(18) -0.0104(17)
N5 0.043(3) 0.028(2) 0.021(2) -0.0015(16) 0.0046(18) -0.0038(18)
N2 0.033(2) 0.036(2) 0.021(2) -0.0041(16) -0.0024(16) -0.0142(18)
N14 0.031(2) 0.0231(19) 0.039(2) -0.0018(17) 0.0075(18) -0.0096(17)
N6 0.039(2) 0.039(2) 0.021(2) -0.0064(17) 0.0047(17) -0.0177(19)
N7 0.050(3) 0.033(2) 0.027(2) -0.0054(18) 0.0084(19) -0.016(2)
C22 0.046(3) 0.031(3) 0.021(2) -0.0023(19) -0.002(2) -0.008(2)
C17 0.029(2) 0.040(3) 0.021(2) -0.005(2) -0.0012(19) -0.003(2)
C47 0.035(3) 0.026(2) 0.028(2) -0.0034(19) 0.009(2) -0.012(2)
O1 0.119(5) 0.063(3) 0.033(2) 0.010(2) -0.023(3) -0.040(3)
C29 0.032(3) 0.041(3) 0.025(2) -0.002(2) -0.004(2) -0.011(2)
C23 0.036(3) 0.030(2) 0.022(2) -0.0050(19) -0.002(2) -0.008(2)
C1 0.025(2) 0.030(2) 0.021(2) -0.0071(18) -0.0019(18) -0.0028(19)
C25 0.036(3) 0.031(2) 0.019(2) -0.0028(18) -0.0029(19) -0.009(2)
O3 0.047(3) 0.064(3) 0.099(4) -0.019(3) -0.026(3) -0.001(2)
C14 0.040(3) 0.035(3) 0.029(3) -0.011(2) 0.002(2) -0.006(2)
N3 0.029(2) 0.048(3) 0.049(3) 0.007(2) -0.012(2) -0.012(2)
C46 0.034(3) 0.037(3) 0.032(3) 0.002(2) 0.006(2) -0.012(2)
C50 0.044(3) 0.030(3) 0.038(3) -0.003(2) 0.007(2) -0.013(2)
C15 0.024(2) 0.035(2) 0.021(2) -0.0088(19) 0.0012(18) -0.0052(19)
C52 0.045(3) 0.025(2) 0.046(3) -0.008(2) 0.019(3) -0.010(2)
C5 0.035(3) 0.035(3) 0.025(2) -0.007(2) 0.000(2) -0.005(2)
C7 0.047(3) 0.033(3) 0.026(3) -0.005(2) 0.000(2) 0.002(2)
C2 0.028(2) 0.030(2) 0.025(2) -0.0051(19) -0.0029(19) -0.0123(19)
N13 0.035(3) 0.056(3) 0.052(3) 0.003(3) 0.003(2) -0.013(2)
C26 0.041(3) 0.034(3) 0.029(3) -0.002(2) -0.011(2) -0.007(2)
C48 0.034(3) 0.023(2) 0.033(3) 0.0041(19) 0.004(2) -0.010(2)
C16 0.034(3) 0.040(3) 0.018(2) -0.007(2) -0.0008(19) -0.003(2)
C10 0.038(3) 0.062(4) 0.028(3) -0.019(2) 0.011(2) -0.027(3)
C53 0.035(3) 0.025(2) 0.054(3) -0.003(2) 0.006(2) -0.010(2)
C21 0.045(3) 0.032(3) 0.028(3) -0.007(2) 0.005(2) -0.017(2)
C3 0.033(3) 0.039(3) 0.026(2) -0.002(2) 0.001(2) -0.020(2)
C4 0.029(3) 0.042(3) 0.028(3) -0.003(2) 0.003(2) -0.001(2)
C19 0.033(3) 0.048(3) 0.028(3) -0.003(2) -0.002(2) -0.015(2)
C27 0.038(3) 0.040(3) 0.030(3) -0.009(2) -0.012(2) 0.000(2)
C6 0.039(3) 0.039(3) 0.029(3) -0.006(2) 0.000(2) 0.004(2)
C49 0.042(3) 0.030(3) 0.032(3) -0.003(2) 0.005(2) -0.014(2)
C9 0.032(3) 0.077(4) 0.030(3) -0.020(3) 0.007(2) -0.029(3)
C28 0.030(3) 0.050(3) 0.033(3) -0.007(2) -0.004(2) -0.009(2)
C8 0.062(4) 0.032(3) 0.034(3) 0.000(2) 0.000(3) 0.002(3)
C20 0.043(3) 0.050(3) 0.033(3) -0.009(2) 0.000(2) -0.023(3)
C12 0.062(4) 0.048(3) 0.032(3) -0.017(2) 0.019(3) -0.034(3)
C18 0.042(3) 0.046(3) 0.021(2) 0.002(2) 0.003(2) -0.009(2)
N12 0.043(3) 0.065(4) 0.073(4) -0.017(3) -0.025(3) -0.004(3)
C43 0.043(3) 0.039(3) 0.039(3) -0.010(2) 0.018(2) -0.011(2)
C40 0.043(3) 0.055(3) 0.059(4) -0.005(3) -0.012(3) -0.009(3)
C44 0.035(3) 0.050(4) 0.052(4) -0.008(3) 0.013(3) 0.003(3)
C24 0.063(4) 0.036(3) 0.037(3) -0.001(2) 0.004(3) -0.022(3)
C45 0.038(3) 0.050(3) 0.036(3) 0.000(3) 0.015(2) -0.010(3)
C51 0.057(4) 0.052(4) 0.055(4) -0.023(3) 0.012(3) -0.012(3)
C11 0.065(4) 0.070(4) 0.037(3) -0.025(3) 0.020(3) -0.047(4)
B1 0.045(3) 0.028(3) 0.028(3) -0.003(2) 0.006(3) -0.009(3)
C41 0.030(3) 0.069(4) 0.061(4) 0.001(3) -0.002(3) -0.011(3)
C42 0.029(3) 0.070(4) 0.052(4) -0.002(3) 0.009(3) -0.002(3)
C13 0.106(6) 0.053(4) 0.046(4) -0.008(3) 0.014(4) -0.051(4)
C30 0.046(3) 0.050(3) 0.053(4) -0.008(3) -0.023(3) -0.002(3)
C31 0.053(4) 0.106(6) 0.129(7) -0.061(5) -0.052(4) 0.006(4)
N16 0.045(5) 0.200(11) 0.090(6) -0.040(7) -0.015(5) 0.021(6)
C55 0.038(5) 0.170(12) 0.062(5) -0.037(6) -0.018(4) 0.049(6)
C39 0.102(5) 0.072(4) 0.099(5) -0.005(4) -0.040(4) -0.022(4)
C54 0.057(6) 0.164(11) 0.075(6) -0.046(6) -0.021(5) 0.039(6)
C38 0.127(6) 0.074(5) 0.114(6) -0.004(4) -0.069(5) -0.029(5)
C33 0.063(5) 0.180(8) 0.123(7) -0.022(6) -0.033(5) -0.015(5)
C36 0.104(6) 0.114(6) 0.131(7) -0.007(5) -0.027(5) -0.056(5)
C34 0.084(5) 0.159(7) 0.123(7) -0.014(6) -0.023(5) -0.041(5)
C35 0.106(6) 0.137(6) 0.098(6) -0.019(5) -0.018(5) -0.065(5)
C32 0.059(4) 0.155(7) 0.131(6) -0.055(6) -0.047(5) 0.006(5)
C37 0.139(6) 0.088(5) 0.122(6) 0.015(5) -0.059(5) -0.040(5)

loop_
_atom_type_symbol
_atom_type_description
_atom_type_scat_dispersion_real
_atom_type_scat_dispersion_imag
_atom_type_scat_source
C C 0.0033 0.0016 'International Tables Vol C Tables 4.2.6.8 and 6.1.1.4'
H H 0.0000 0.0000 'International Tables Vol C Tables 4.2.6.8 and 6.1.1.4'
B B 0.0013 0.0007 'International Tables Vol C Tables 4.2.6.8 and 6.1.1.4'
Cl Cl 0.1484 0.1585 'International Tables Vol C Tables 4.2.6.8 and 6.1.1.4'
Co Co 0.3494 0.9721 'International Tables Vol C Tables 4.2.6.8 and 6.1.1.4'
Fe Fe 0.3463 0.8444 'International Tables Vol C Tables 4.2.6.8 and 6.1.1.4'
N N 0.0061 0.0033 'International Tables Vol C Tables 4.2.6.8 and 6.1.1.4'
O O 0.0106 0.0060 'International Tables Vol C Tables 4.2.6.8 and 6.1.1.4'

loop_
_geom_angle_atom_site_label_1
_geom_angle_atom_site_label_2
_geom_angle_atom_site_label_3
_geom_angle
_geom_angle_site_symmetry_1
_geom_angle_site_symmetry_3
_geom_angle_publ_flag
N11 Co1 N10 78.24(16) . . ?
N11 Co1 N15 171.88(17) . 2_666 ?
N11 Co1 N14 97.35(16) . 2_666 ?
N1 Co1 N10 171.23(16) . . ?
N1 Co1 N11 93.05(16) . . ?
N1 Co1 N15 93.56(16) . 2_666 ?
N1 Co1 N2 92.67(16) . 2_666 ?
N1 Co1 N14 92.60(15) . 2_666 ?
N15 Co1 N10 95.21(16) 2_666 . ?
N15 Co1 N14 77.66(17) 2_666 2_666 ?
N2 Co1 N10 86.08(16) 2_666 . ?
N2 Co1 N11 88.20(16) 2_666 . ?
N2 Co1 N15 96.18(17) 2_666 2_666 ?
N2 Co1 N14 172.13(16) 2_666 2_666 ?
N14 Co1 N10 89.58(15) 2_666 . ?
N4 Fe1 N8 86.96(16) . . ?
N4 Fe1 N6 90.72(18) . . ?
N8 Fe1 N6 89.20(16) . . ?
C1 Fe1 N4 93.29(18) . . ?
C1 Fe1 N8 94.29(18) . . ?
C1 Fe1 N6 174.82(18) . . ?
C1 Fe1 C2 86.98(19) . . ?
C1 Fe1 C3 85.8(2) . . ?
C2 Fe1 N4 92.11(18) . . ?
C2 Fe1 N8 178.47(18) . . ?
C2 Fe1 N6 89.60(18) . . ?
C2 Fe1 C3 89.6(2) . . ?
C3 Fe1 N4 178.0(2) . . ?
C3 Fe1 N8 91.32(18) . . ?
C3 Fe1 N6 90.30(19) . . ?
O4 Cl1 O1 108.5(3) . . ?
O2 Cl1 O4 110.2(3) . . ?
O2 Cl1 O1 109.0(3) . . ?
O2 Cl1 O3 109.5(3) . . ?
O3 Cl1 O4 109.8(3) . . ?
O3 Cl1 O1 109.8(3) . . ?
N8 N9 B1 119.8(4) . . ?
C17 N9 N8 109.9(4) . . ?
C17 N9 B1 130.2(4) . . ?
C23 N10 Co1 113.7(3) . . ?
C19 N10 Co1 126.9(3) . . ?
C19 N10 C23 118.5(4) . . ?
N5 N4 Fe1 118.1(3) . . ?
C5 N4 Fe1 135.4(3) . . ?
C5 N4 N5 106.5(4) . . ?
C29 N11 Co1 126.3(3) . . ?
C25 N11 Co1 114.9(3) . . ?
C25 N11 C29 118.7(4) . . ?
N9 N8 Fe1 117.2(3) . . ?
C15 N8 Fe1 135.4(3) . . ?
C15 N8 N9 107.1(4) . . ?
C1 N1 Co1 168.7(4) . . ?
C47 N15 Co1 115.8(3) . 2_666 ?
C43 N15 Co1 125.4(4) . 2_666 ?
C43 N15 C47 118.8(5) . . ?
N4 N5 B1 118.8(4) . . ?
C7 N5 N4 110.0(4) . . ?
C7 N5 B1 131.1(4) . . ?
C2 N2 Co1 164.7(4) . 2_666 ?
C48 N14 Co1 115.8(3) . 2_666 ?
C48 N14 C53 118.4(5) . . ?
C53 N14 Co1 125.5(4) . 2_666 ?
N7 N6 Fe1 117.2(3) . . ?
C10 N6 Fe1 136.1(4) . . ?
C10 N6 N7 106.7(4) . . ?
N6 N7 B1 118.8(4) . . ?
C12 N7 N6 109.6(5) . . ?
C12 N7 B1 131.5(5) . . ?
C23 C22 H22 120.0 . . ?
C21 C22 H22 120.0 . . ?
C21 C22 C23 120.0(5) . . ?
N9 C17 C16 107.5(4) . . ?
N9 C17 C18 122.7(5) . . ?
C16 C17 C18 129.8(5) . . ?
N15 C47 C46 121.2(5) . . ?
N15 C47 C48 115.0(5) . . ?
C46 C47 C48 123.8(5) . . ?
N11 C29 H29 118.8 . . ?
N11 C29 C28 122.5(5) . . ?
C28 C29 H29 118.8 . . ?
N10 C23 C22 121.8(5) . . ?
N10 C23 C25 115.1(4) . . ?
C22 C23 C25 123.1(4) . . ?
N1 C1 Fe1 174.8(4) . . ?
N11 C25 C23 115.5(4) . . ?
N11 C25 C26 121.7(5) . . ?
C26 C25 C23 122.8(4) . . ?
H14A C14 H14B 109.5 . . ?
H14A C14 H14C 109.5 . . ?
H14B C14 H14C 109.5 . . ?
C15 C14 H14A 109.5 . . ?
C15 C14 H14B 109.5 . . ?
C15 C14 H14C 109.5 . . ?
C47 C46 H46 119.8 . . ?
C47 C46 C45 120.4(6) . . ?
C45 C46 H46 119.8 . . ?
C52 C50 C49 116.1(5) . . ?
C52 C50 C51 122.4(5) . . ?
C49 C50 C51 121.5(6) . . ?
N8 C15 C14 124.4(4) . . ?
N8 C15 C16 108.7(4) . . ?
C16 C15 C14 126.9(4) . . ?
C50 C52 H52 119.5 . . ?
C53 C52 C50 121.0(5) . . ?
C53 C52 H52 119.5 . . ?
N4 C5 C4 123.3(4) . . ?
N4 C5 C6 109.0(5) . . ?
C6 C5 C4 127.6(5) . . ?
N5 C7 C6 107.3(4) . . ?
N5 C7 C8 123.4(5) . . ?
C6 C7 C8 129.4(5) . . ?
N2 C2 Fe1 179.0(4) . . ?
C42 N13 C41 118.8(6) . . ?
C25 C26 H26 120.4 . . ?
C27 C26 C25 119.3(5) . . ?
C27 C26 H26 120.4 . . ?
N14 C48 C47 115.1(5) . . ?
N14 C48 C49 121.7(5) . . ?
C49 C48 C47 123.3(5) . . ?
C17 C16 C15 106.8(4) . . ?
C17 C16 H16 126.6 . . ?
C15 C16 H16 126.6 . . ?
N6 C10 C9 123.8(5) . . ?
N6 C10 C11 109.3(5) . . ?
C11 C10 C9 126.9(5) . . ?
N14 C53 C52 121.9(6) . . ?
N14 C53 H53 119.0 . . ?
C52 C53 H53 119.0 . . ?
C22 C21 C20 117.6(5) . . ?
C22 C21 C24 121.2(5) . . ?
C20 C21 C24 121.2(5) . . ?
N3 C3 Fe1 178.2(5) . . ?
C5 C4 H4A 109.5 . . ?
C5 C4 H4B 109.5 . . ?
C5 C4 H4C 109.5 . . ?
H4A C4 H4B 109.5 . . ?
H4A C4 H4C 109.5 . . ?
H4B C4 H4C 109.5 . . ?
N10 C19 H19 119.1 . . ?
N10 C19 C20 121.8(5) . . ?
C20 C19 H19 119.1 . . ?
C26 C27 C28 119.1(5) . . ?
C26 C27 C30 118.4(5) . . ?
C28 C27 C30 122.5(5) . . ?
C5 C6 H6 126.4 . . ?
C7 C6 C5 107.2(5) . . ?
C7 C6 H6 126.4 . . ?
C50 C49 H49 119.6 . . ?
C48 C49 C50 120.8(5) . . ?
C48 C49 H49 119.6 . . ?
C10 C9 H9A 109.5 . . ?
C10 C9 H9B 109.5 . . ?
C10 C9 H9C 109.5 . . ?
H9A C9 H9B 109.5 . . ?
H9A C9 H9C 109.5 . . ?
H9B C9 H9C 109.5 . . ?
C29 C28 C27 118.7(5) . . ?
C29 C28 H28 120.7 . . ?
C27 C28 H28 120.7 . . ?
C7 C8 H8A 109.5 . . ?
C7 C8 H8B 109.5 . . ?
C7 C8 H8C 109.5 . . ?
H8A C8 H8B 109.5 . . ?
H8A C8 H8C 109.5 . . ?
H8B C8 H8C 109.5 . . ?
C21 C20 H20 119.9 . . ?
C19 C20 C21 120.2(5) . . ?
C19 C20 H20 119.9 . . ?
N7 C12 C11 107.6(5) . . ?
N7 C12 C13 122.1(6) . . ?
C11 C12 C13 130.3(6) . . ?
C17 C18 H18A 109.5 . . ?
C17 C18 H18B 109.5 . . ?
C17 C18 H18C 109.5 . . ?
H18A C18 H18B 109.5 . . ?
H18A C18 H18C 109.5 . . ?
H18B C18 H18C 109.5 . . ?
C30 N12 C31 115.7(7) . . ?
N15 C43 H43 119.1 . . ?
N15 C43 C44 121.9(6) . . ?
C44 C43 H43 119.1 . . ?
H40A C40 H40B 108.2 . . ?
C41 C40 H40A 109.8 . . ?
C41 C40 H40B 109.8 . . ?
C41 C40 C39 109.4(7) . . ?
C39 C40 H40A 109.8 . . ?
C39 C40 H40B 109.8 . . ?
C43 C44 H44 120.2 . . ?
C45 C44 C43 119.7(5) . . ?
C45 C44 H44 120.2 . . ?
C21 C24 H24A 109.5 . . ?
C21 C24 H24B 109.5 . . ?
C21 C24 H24C 109.5 . . ?
H24A C24 H24B 109.5 . . ?
H24A C24 H24C 109.5 . . ?
H24B C24 H24C 109.5 . . ?
C46 C45 C42 120.6(6) . . ?
C44 C45 C46 118.1(6) . . ?
C44 C45 C42 121.3(6) . . ?
C50 C51 H51A 109.5 . . ?
C50 C51 H51B 109.5 . . ?
C50 C51 H51C 109.5 . . ?
H51A C51 H51B 109.5 . . ?
H51A C51 H51C 109.5 . . ?
H51B C51 H51C 109.5 . . ?
C10 C11 H11 126.6 . . ?
C12 C11 C10 106.9(5) . . ?
C12 C11 H11 126.6 . . ?
N9 B1 N5 108.8(4) . . ?
N9 B1 H1 110.9 . . ?
N5 B1 H1 110.9 . . ?
N7 B1 N9 107.6(4) . . ?
N7 B1 N5 107.6(4) . . ?
N7 B1 H1 110.9 . . ?
N13 C41 C40 109.3(5) . . ?
N13 C41 H41A 109.8 . . ?
N13 C41 H41B 109.8 . . ?
C40 C41 H41A 109.8 . . ?
C40 C41 H41B 109.8 . . ?
H41A C41 H41B 108.3 . . ?
N13 C42 C45 122.6(6) . . ?
N13 C42 H42 118.7 . . ?
C45 C42 H42 118.7 . . ?
C12 C13 H13A 109.5 . . ?
C12 C13 H13B 109.5 . . ?
C12 C13 H13C 109.5 . . ?
H13A C13 H13B 109.5 . . ?
H13A C13 H13C 109.5 . . ?
H13B C13 H13C 109.5 . . ?
C27 C30 H30 118.9 . . ?
N12 C30 C27 122.2(6) . . ?
N12 C30 H30 118.9 . . ?
N12 C31 H31A 109.2 . . ?
N12 C31 H31B 109.2 . . ?
H31A C31 H31B 107.9 . . ?
C32 C31 N12 112.1(7) . . ?
C32 C31 H31A 109.2 . . ?
C32 C31 H31B 109.2 . . ?
N16 C55 C54 177.3(11) . . ?
C40 C39 H39A 107.5 . . ?
C40 C39 H39B 107.5 . . ?
H39A C39 H39B 107.0 . . ?
C38 C39 C40 119.2(8) . . ?
C38 C39 H39A 107.5 . . ?
C38 C39 H39B 107.5 . . ?
C55 C54 H54A 109.5 . . ?
C55 C54 H54B 109.5 . . ?
C55 C54 H54C 109.5 . . ?
H54A C54 H54B 109.5 . . ?
H54A C54 H54C 109.5 . . ?
H54B C54 H54C 109.5 . . ?
C39 C38 H38A 107.0 . . ?
C39 C38 H38B 107.0 . . ?
C39 C38 C37 121.2(9) . . ?
H38A C38 H38B 106.8 . . ?
C37 C38 H38A 107.0 . . ?
C37 C38 H38B 107.0 . . ?
H33A C33 H33B 107.9 . . ?
C34 C33 H33A 109.3 . . ?
C34 C33 H33B 109.3 . . ?
C32 C33 H33A 109.3 . . ?
C32 C33 H33B 109.3 . . ?
C32 C33 C34 111.7(12) . . ?
H36A C36 H36B 107.9 . . ?
C35 C36 H36A 109.2 . . ?
C35 C36 H36B 109.2 . . ?
C37 C36 H36A 109.2 . . ?
C37 C36 H36B 109.2 . . ?
C37 C36 C35 112.2(10) . . ?
C33 C34 H34A 109.1 . . ?
C33 C34 H34B 109.1 . . ?
H34A C34 H34B 107.8 . . ?
C35 C34 C33 112.5(11) . . ?
C35 C34 H34A 109.1 . . ?
C35 C34 H34B 109.1 . . ?
C36 C35 H35A 106.0 . . ?
C36 C35 H35B 106.0 . . ?
C34 C35 C36 125.1(10) . . ?
C34 C35 H35A 106.0 . . ?
C34 C35 H35B 106.0 . . ?
H35A C35 H35B 106.3 . . ?
C31 C32 C33 122.7(9) . . ?
C31 C32 H32A 106.6 . . ?
C31 C32 H32B 106.6 . . ?
C33 C32 H32A 106.6 . . ?
C33 C32 H32B 106.6 . . ?
H32A C32 H32B 106.6 . . ?
C38 C37 H37A 107.8 . . ?
C38 C37 H37B 107.8 . . ?
C36 C37 C38 118.0(9) . . ?
C36 C37 H37A 107.8 . . ?
C36 C37 H37B 107.8 . . ?
H37A C37 H37B 107.1 . . ?
N17A N17A C57A 53.5(15) 2_665 2_665 ?
N17A N17A C57A 82(2) 2_665 . ?
C57A N17A C57A 135.7(14) . 2_665 ?
N17A C57A N17A 44.3(14) . 2_665 ?
N17A C57A C56A 120.0(18) . . ?
N17A C57A C56A 164.3(19) 2_665 . ?
C57A C56A H56A 109.5 . . ?
C57A C56A H56B 109.5 . . ?
C57A C56A H56C 109.5 . . ?
H56A C56A H56B 109.5 . . ?
H56A C56A H56C 109.5 . . ?
H56B C56A H56C 109.5 . . ?
H58A C58B H58B 109.5 . . ?
H58A C58B H58C 109.5 . . ?
H58B C58B H58C 109.5 . . ?
C59 C58B H58A 109.5 . . ?
C59 C58B H58B 109.5 . . ?
C59 C58B H58C 109.5 . . ?
N18 C59 C58B 105.7(19) . . ?
N18 C59 C58A 150(2) . . ?
C59 C58A H58D 109.5 . . ?
C59 C58A H58E 109.5 . . ?
C59 C58A H58F 109.5 . . ?
H58D C58A H58E 109.5 . . ?
H58D C58A H58F 109.5 . . ?
H58E C58A H58F 109.5 . . ?

loop_
_geom_bond_atom_site_label_1
_geom_bond_atom_site_label_2
_geom_bond_distance
_geom_bond_site_symmetry_2
_geom_bond_publ_flag
Co1 N10 2.100(4) . ?
Co1 N11 2.077(4) . ?
Co1 N1 2.019(4) . ?
Co1 N15 2.084(5) 2_666 ?
Co1 N2 2.058(4) 2_666 ?
Co1 N14 2.096(5) 2_666 ?
Fe1 N4 1.999(4) . ?
Fe1 N8 2.006(4) . ?
Fe1 N6 2.042(4) . ?
Fe1 C1 1.895(5) . ?
Fe1 C2 1.915(5) . ?
Fe1 C3 1.930(5) . ?
Cl1 O4 1.433(4) . ?
Cl1 O2 1.425(4) . ?
Cl1 O1 1.443(5) . ?
Cl1 O3 1.427(5) . ?
N9 N8 1.370(5) . ?
N9 C17 1.353(6) . ?
N9 B1 1.533(7) . ?
N10 C23 1.345(6) . ?
N10 C19 1.343(7) . ?
N4 N5 1.376(5) . ?
N4 C5 1.350(7) . ?
N11 C29 1.346(6) . ?
N11 C25 1.345(6) . ?
N8 C15 1.350(6) . ?
N1 C1 1.157(6) . ?
N15 Co1 2.084(5) 2_666 ?
N15 C47 1.361(7) . ?
N15 C43 1.342(7) . ?
N5 C7 1.349(7) . ?
N5 B1 1.540(7) . ?
N2 Co1 2.058(4) 2_666 ?
N2 C2 1.156(6) . ?
N14 Co1 2.096(5) 2_666 ?
N14 C48 1.345(7) . ?
N14 C53 1.346(7) . ?
N6 N7 1.381(6) . ?
N6 C10 1.337(7) . ?
N7 C12 1.353(7) . ?
N7 B1 1.522(8) . ?
C22 H22 0.9500 . ?
C22 C23 1.394(7) . ?
C22 C21 1.373(8) . ?
C17 C16 1.376(7) . ?
C17 C18 1.499(7) . ?
C47 C46 1.377(8) . ?
C47 C48 1.476(7) . ?
C29 H29 0.9500 . ?
C29 C28 1.382(7) . ?
C23 C25 1.483(7) . ?
C25 C26 1.392(7) . ?
C14 H14A 0.9800 . ?
C14 H14B 0.9800 . ?
C14 H14C 0.9800 . ?
C14 C15 1.490(7) . ?
N3 C3 1.147(7) . ?
C46 H46 0.9500 . ?
C46 C45 1.383(8) . ?
C50 C52 1.386(9) . ?
C50 C49 1.394(8) . ?
C50 C51 1.496(9) . ?
C15 C16 1.400(7) . ?
C52 H52 0.9500 . ?
C52 C53 1.374(8) . ?
C5 C4 1.493(7) . ?
C5 C6 1.387(7) . ?
C7 C6 1.373(8) . ?
C7 C8 1.501(7) . ?
N13 C41 1.466(8) . ?
N13 C42 1.231(9) . ?
C26 H26 0.9500 . ?
C26 C27 1.377(8) . ?
C48 C49 1.379(8) . ?
C16 H16 0.9500 . ?
C10 C9 1.498(8) . ?
C10 C11 1.395(8) . ?
C53 H53 0.9500 . ?
C21 C20 1.387(8) . ?
C21 C24 1.508(7) . ?
C4 H4A 0.9800 . ?
C4 H4B 0.9800 . ?
C4 H4C 0.9800 . ?
C19 H19 0.9500 . ?
C19 C20 1.384(7) . ?
C27 C28 1.389(8) . ?
C27 C30 1.496(7) . ?
C6 H6 0.9500 . ?
C49 H49 0.9500 . ?
C9 H9A 0.9800 . ?
C9 H9B 0.9800 . ?
C9 H9C 0.9800 . ?
C28 H28 0.9500 . ?
C8 H8A 0.9800 . ?
C8 H8B 0.9800 . ?
C8 H8C 0.9800 . ?
C20 H20 0.9500 . ?
C12 C11 1.368(9) . ?
C12 C13 1.504(8) . ?
C18 H18A 0.9800 . ?
C18 H18B 0.9800 . ?
C18 H18C 0.9800 . ?
N12 C30 1.234(8) . ?
N12 C31 1.501(9) . ?
C43 H43 0.9500 . ?
C43 C44 1.389(9) . ?
C40 H40A 0.9900 . ?
C40 H40B 0.9900 . ?
C40 C41 1.495(9) . ?
C40 C39 1.543(11) . ?
C44 H44 0.9500 . ?
C44 C45 1.380(10) . ?
C24 H24A 0.9800 . ?
C24 H24B 0.9800 . ?
C24 H24C 0.9800 . ?
C45 C42 1.480(9) . ?
C51 H51A 0.9800 . ?
C51 H51B 0.9800 . ?
C51 H51C 0.9800 . ?
C11 H11 0.9500 . ?
B1 H1 1.0000 . ?
C41 H41A 0.9900 . ?
C41 H41B 0.9900 . ?
C42 H42 0.9500 . ?
C13 H13A 0.9800 . ?
C13 H13B 0.9800 . ?
C13 H13C 0.9800 . ?
C30 H30 0.9500 . ?
C31 H31A 0.9900 . ?
C31 H31B 0.9900 . ?
C31 C32 1.420(12) . ?
N16 C55 1.144(18) . ?
C55 C54 1.495(19) . ?
C39 H39A 0.9900 . ?
C39 H39B 0.9900 . ?
C39 C38 1.396(13) . ?
C54 H54A 0.9800 . ?
C54 H54B 0.9800 . ?
C54 H54C 0.9800 . ?
C38 H38A 0.9900 . ?
C38 H38B 0.9900 . ?
C38 C37 1.506(13) . ?
C33 H33A 0.9900 . ?
C33 H33B 0.9900 . ?
C33 C34 1.538(16) . ?
C33 C32 1.507(16) . ?
C36 H36A 0.9900 . ?
C36 H36B 0.9900 . ?
C36 C35 1.565(12) . ?
C36 C37 1.416(12) . ?
C34 H34A 0.9900 . ?
C34 H34B 0.9900 . ?
C34 C35 1.498(16) . ?
C35 H35A 0.9900 . ?
C35 H35B 0.9900 . ?
C32 H32A 0.9900 . ?
C32 H32B 0.9900 . ?
C37 H37A 0.9900 . ?
C37 H37B 0.9900 . ?
N17A N17A 0.86(2) 2_665 ?
N17A C57A 0.992(19) . ?
N17A C57A 1.223(15) 2_665 ?
C57A N17A 1.223(15) 2_665 ?
C57A C56A 1.447(16) . ?
C56A H56A 0.9800 . ?
C56A H56B 0.9800 . ?
C56A H56C 0.9800 . ?
N18 C59 1.268(16) . ?
C58B H58A 0.9800 . ?
C58B H58B 0.9800 . ?
C58B H58C 0.9800 . ?
C58B C59 1.414(16) . ?
C59 C58A 1.403(17) . ?
C58A H58D 0.9800 . ?
C58A H58E 0.9800 . ?
C58A H58F 0.9800 . ?
